data_2238612
loop_
_publ_author_name
'Ren, Xiaolin'
'Feng, Jiao'
'Wang, Jinglin'
'Liu, Bin'
'Yang, Binsheng'

_publ_contact_author
;
Prof. Binsheng Yang
Institute of Molecular Science, Chemical Biology and
Molecular Engineering Laboratory of Education Ministry,
Shanxi University
Taiyuan, Shanxi 030006
China
;
_publ_section_title
;
 3,22-Dioxa-11,14-diazapentacyclo[12.8.0.0^2,11^.0^5,10^.0^15,20^]docosa-5(10),6,8,15(20),16,18-hexaene-4,21-dione
;
_journal_coeditor_code FF2118
_journal_issue 10
_journal_name_full 'Acta Crystallographica Section E'
_journal_page_first o1535
_journal_paper_doi 10.1107/S1600536813024537
_journal_volume 69
_journal_year 2013
_chemical_formula_iupac 'C18 H14 N2 O4'
_chemical_formula_moiety 'C18 H14 N2 O4'
_chemical_formula_sum 'C18 H14 N2 O4'
_chemical_formula_weight 322.31
_chemical_name_systematic
3,22-Dioxa-11,14-diazapentacyclo[12.8.0.0^2,11^.0^5,10^.0^15,20^]docosa-5(10),6,8,15(20),16,18-hexaene-4,21-dione
_space_group_IT_number 2
_symmetry_cell_setting triclinic
_symmetry_space_group_name_Hall '-P 1'
_symmetry_space_group_name_H-M 'P -1'
_atom_sites_solution_hydrogens geom
_atom_sites_solution_primary direct
_atom_sites_solution_secondary difmap
_audit_creation_method SHELXL-97
_cell_angle_alpha 74.956(2)
_cell_angle_beta 73.8680(10)
_cell_angle_gamma 72.3110(10)
_cell_formula_units_Z 2
_cell_length_a 8.0580(10)
_cell_length_b 8.2629(11)
_cell_length_c 12.0972(14)
_cell_measurement_reflns_used 695
_cell_measurement_temperature 293(2)
_cell_measurement_theta_max 22.762
_cell_measurement_theta_min 2.636
_cell_volume 723.54(16)
_computing_cell_refinement 'SAINT (Bruker, 1999)'
_computing_data_collection 'SMART (Bruker, 1999)'
_computing_data_reduction 'SAINT (Bruker, 1999)'
_computing_molecular_graphics 'SHELXTL (Sheldrick, 2008) and DIAMOND (Brandenburg, 1999)'
_computing_publication_material 'SHELXTL (Sheldrick, 2008) and PLATON (Spek, 2009)'
_computing_structure_refinement 'SHELXL97 (Sheldrick, 2008)'
_computing_structure_solution 'SHELXS97 (Sheldrick, 2008)'
_diffrn_ambient_temperature 293(2)
_diffrn_measured_fraction_theta_full 0.987
_diffrn_measured_fraction_theta_max 0.987
_diffrn_measurement_device_type 'Bruker SMART CCD area-detector'
_diffrn_measurement_method 'phi and omega scans'
_diffrn_radiation_monochromator graphite
_diffrn_radiation_source 'fine-focus sealed tube'
_diffrn_radiation_type MoK\a
_diffrn_radiation_wavelength 0.71073
_diffrn_reflns_av_R_equivalents 0.0253
_diffrn_reflns_av_sigmaI/netI 0.0736
_diffrn_reflns_limit_h_max 9
_diffrn_reflns_limit_h_min -7
_diffrn_reflns_limit_k_max 9
_diffrn_reflns_limit_k_min -9
_diffrn_reflns_limit_l_max 12
_diffrn_reflns_limit_l_min -14
_diffrn_reflns_number 3858
_diffrn_reflns_theta_full 25.02
_diffrn_reflns_theta_max 25.02
_diffrn_reflns_theta_min 1.79
_exptl_absorpt_coefficient_mu 0.106
_exptl_absorpt_correction_T_max 0.9863
_exptl_absorpt_correction_T_min 0.9759
_exptl_absorpt_correction_type multi-scan
_exptl_absorpt_process_details '(SADABS; Bruker, 2005)'
_exptl_crystal_colour orange
_exptl_crystal_density_diffrn 1.479
_exptl_crystal_density_method 'not measured'
_exptl_crystal_description block
_exptl_crystal_F_000 336
_exptl_crystal_size_max 0.23
_exptl_crystal_size_mid 0.20
_exptl_crystal_size_min 0.13
_refine_diff_density_max 0.183
_refine_diff_density_min -0.192
_refine_ls_extinction_method none
_refine_ls_goodness_of_fit_ref 1.013
_refine_ls_hydrogen_treatment constr
_refine_ls_matrix_type full
_refine_ls_number_parameters 217
_refine_ls_number_reflns 2533
_refine_ls_number_restraints 0
_refine_ls_restrained_S_all 1.013
_refine_ls_R_factor_all 0.1086
_refine_ls_R_factor_gt 0.0510
_refine_ls_shift/su_max 0.000
_refine_ls_shift/su_mean 0.000
_refine_ls_structure_factor_coef Fsqd
_refine_ls_weighting_details 'calc w=1/[\s^2^(Fo^2^)+(0.0216P)^2^+0.0000P] where P=(Fo^2^+2Fc^2^)/3'
_refine_ls_weighting_scheme calc
_refine_ls_wR_factor_gt 0.0867
_refine_ls_wR_factor_ref 0.0979
_reflns_number_gt 1301
_reflns_number_total 2533
_reflns_threshold_expression I>2sigma(I)
_cod_data_source_file ff2118.cif
_cod_data_source_block I
_cod_database_code 2238612

loop_
_symmetry_equiv_pos_as_xyz
'x, y, z'
'-x, -y, -z'

loop_
_atom_site_type_symbol
_atom_site_label
_atom_site_fract_x
_atom_site_fract_y
_atom_site_fract_z
_atom_site_U_iso_or_equiv
_atom_site_adp_type
_atom_site_calc_flag
_atom_site_refinement_flags
_atom_site_occupancy
_atom_site_symmetry_multiplicity
N N1 0.5762(3) 0.3589(3) 0.6287(2) 0.0388(6) Uani d . 1 1
N N2 0.4532(3) 0.5027(3) 0.8359(2) 0.0397(6) Uani d . 1 1
O O1 0.7212(2) 0.5863(2) 0.54220(16) 0.0450(5) Uani d . 1 1
O O2 0.8892(2) 0.6033(3) 0.36520(18) 0.0583(6) Uani d . 1 1
O O3 0.6612(2) 0.6710(2) 0.75579(16) 0.0481(5) Uani d . 1 1
O O4 0.6823(3) 0.8514(3) 0.85352(18) 0.0624(6) Uani d . 1 1
C C1 0.6664(3) 0.4729(3) 0.6484(2) 0.0390(7) Uani d . 1 1
H H1 0.7706 0.4040 0.6809 0.047 Uiso calc R 1 1
C C2 0.5451(3) 0.5917(3) 0.7294(2) 0.0388(7) Uani d . 1 1
H H2 0.4584 0.6804 0.6886 0.047 Uiso calc R 1 1
C C3 0.3676(3) 0.3824(3) 0.8175(2) 0.0485(8) Uani d . 1 1
H H3A 0.2659 0.4473 0.7830 0.058 Uiso calc R 1 1
H H3B 0.3242 0.3144 0.8926 0.058 Uiso calc R 1 1
C C4 0.4938(4) 0.2636(4) 0.7389(2) 0.0494(8) Uani d . 1 1
H H4A 0.5862 0.1867 0.7786 0.059 Uiso calc R 1 1
H H4B 0.4296 0.1932 0.7229 0.059 Uiso calc R 1 1
C C5 0.8153(4) 0.5144(4) 0.4472(3) 0.0441(8) Uani d . 1 1
C C6 0.8080(4) 0.3362(4) 0.4543(3) 0.0415(7) Uani d . 1 1
C C7 0.6848(4) 0.2634(3) 0.5421(3) 0.0398(7) Uani d . 1 1
C C8 0.6709(4) 0.1016(4) 0.5381(3) 0.0527(8) Uani d . 1 1
H H8 0.5882 0.0506 0.5955 0.063 Uiso calc R 1 1
C C9 0.7781(4) 0.0164(4) 0.4503(3) 0.0610(9) Uani d . 1 1
H H9 0.7666 -0.0916 0.4486 0.073 Uiso calc R 1 1
C C10 0.9023(4) 0.0876(4) 0.3648(3) 0.0623(10) Uani d . 1 1
H H10 0.9759 0.0275 0.3065 0.075 Uiso calc R 1 1
C C11 0.9168(4) 0.2484(4) 0.3660(3) 0.0547(9) Uani d . 1 1
H H11 0.9993 0.2985 0.3078 0.066 Uiso calc R 1 1
C C12 0.5914(4) 0.7686(4) 0.8402(3) 0.0468(8) Uani d . 1 1
C C13 0.4154(4) 0.7550(4) 0.9111(2) 0.0420(7) Uani d . 1 1
C C14 0.3523(4) 0.6153(4) 0.9128(2) 0.0419(7) Uani d . 1 1
C C15 0.1977(4) 0.5903(4) 0.9944(3) 0.0554(9) Uani d . 1 1
H H15 0.1545 0.4958 0.9991 0.066 Uiso calc R 1 1
C C16 0.1090(4) 0.7063(5) 1.0681(3) 0.0658(10) Uani d . 1 1
H H16 0.0060 0.6882 1.1226 0.079 Uiso calc R 1 1
C C17 0.1676(4) 0.8473(4) 1.0639(3) 0.0652(10) Uani d . 1 1
H H17 0.1038 0.9257 1.1130 0.078 Uiso calc R 1 1
C C18 0.3217(4) 0.8707(4) 0.9860(3) 0.0561(9) Uani d . 1 1
H H18 0.3643 0.9648 0.9830 0.067 Uiso calc R 1 1

loop_
_atom_site_aniso_label
_atom_site_aniso_U_11
_atom_site_aniso_U_22
_atom_site_aniso_U_33
_atom_site_aniso_U_12
_atom_site_aniso_U_13
_atom_site_aniso_U_23
N1 0.0462(14) 0.0398(14) 0.0361(15) -0.0196(11) -0.0053(13) -0.0104(12)
N2 0.0460(14) 0.0456(15) 0.0318(15) -0.0205(11) -0.0029(12) -0.0100(12)
O1 0.0564(13) 0.0462(12) 0.0346(13) -0.0208(10) -0.0007(11) -0.0122(11)
O2 0.0621(14) 0.0704(16) 0.0456(14) -0.0305(12) 0.0059(12) -0.0188(12)
O3 0.0530(12) 0.0557(13) 0.0465(13) -0.0281(10) 0.0007(11) -0.0234(11)
O4 0.0723(15) 0.0659(15) 0.0631(16) -0.0366(11) -0.0022(12) -0.0268(12)
C1 0.0440(17) 0.0419(18) 0.0337(18) -0.0148(14) -0.0061(15) -0.0090(15)
C2 0.0437(17) 0.0441(18) 0.0350(18) -0.0152(13) -0.0070(15) -0.0148(15)
C3 0.0548(19) 0.058(2) 0.039(2) -0.0284(16) -0.0044(16) -0.0099(17)
C4 0.063(2) 0.0487(19) 0.044(2) -0.0257(15) -0.0117(17) -0.0083(17)
C5 0.0393(18) 0.058(2) 0.037(2) -0.0149(15) -0.0047(16) -0.0143(18)
C6 0.0414(18) 0.0430(18) 0.044(2) -0.0074(14) -0.0105(16) -0.0172(16)
C7 0.0449(18) 0.0387(17) 0.0404(19) -0.0071(14) -0.0157(16) -0.0125(16)
C8 0.066(2) 0.0438(19) 0.055(2) -0.0168(15) -0.0167(18) -0.0139(18)
C9 0.077(3) 0.045(2) 0.068(3) -0.0081(18) -0.023(2) -0.022(2)
C10 0.064(2) 0.059(2) 0.064(3) 0.0005(18) -0.013(2) -0.032(2)
C11 0.0494(19) 0.062(2) 0.053(2) -0.0088(16) -0.0069(17) -0.0213(19)
C12 0.060(2) 0.0441(19) 0.041(2) -0.0139(16) -0.0116(17) -0.0147(16)
C13 0.0457(18) 0.0486(19) 0.0317(18) -0.0102(14) -0.0056(15) -0.0125(15)
C14 0.0414(18) 0.052(2) 0.0321(18) -0.0112(15) -0.0084(15) -0.0083(16)
C15 0.049(2) 0.075(2) 0.047(2) -0.0219(17) -0.0087(18) -0.0140(19)
C16 0.046(2) 0.100(3) 0.051(2) -0.0181(19) 0.0043(18) -0.031(2)
C17 0.060(2) 0.083(3) 0.052(2) -0.0044(19) -0.007(2) -0.033(2)
C18 0.062(2) 0.056(2) 0.051(2) -0.0088(17) -0.0126(19) -0.0195(18)

loop_
_atom_type_symbol
_atom_type_description
_atom_type_scat_dispersion_real
_atom_type_scat_dispersion_imag
_atom_type_scat_source
C C 0.0033 0.0016 'International Tables Vol C Tables 4.2.6.8 and 6.1.1.4'
H H 0.0000 0.0000 'International Tables Vol C Tables 4.2.6.8 and 6.1.1.4'
O O 0.0106 0.0060 'International Tables Vol C Tables 4.2.6.8 and 6.1.1.4'
N N 0.0061 0.0033 'International Tables Vol C Tables 4.2.6.8 and 6.1.1.4'

loop_
_geom_angle_atom_site_label_1
_geom_angle_atom_site_label_2
_geom_angle_atom_site_label_3
_geom_angle
C7 N1 C1 111.2(2)
C7 N1 C4 117.6(2)
C1 N1 C4 111.3(2)
C14 N2 C2 111.6(2)
C14 N2 C3 117.4(2)
C2 N2 C3 113.7(2)
C5 O1 C1 117.6(2)
C12 O3 C2 117.6(2)
O1 C1 N1 111.1(2)
O1 C1 C2 104.5(2)
N1 C1 C2 112.0(2)
O1 C1 H1 109.7
N1 C1 H1 109.7
C2 C1 H1 109.7
O3 C2 N2 109.6(2)
O3 C2 C1 104.6(2)
N2 C2 C1 113.3(2)
O3 C2 H2 109.7
N2 C2 H2 109.7
C1 C2 H2 109.7
N2 C3 C4 111.6(2)
N2 C3 H3A 109.3
C4 C3 H3A 109.3
N2 C3 H3B 109.3
C4 C3 H3B 109.3
H3A C3 H3B 108.0
N1 C4 C3 111.8(2)
N1 C4 H4A 109.3
C3 C4 H4A 109.3
N1 C4 H4B 109.3
C3 C4 H4B 109.3
H4A C4 H4B 107.9
O2 C5 O1 117.5(3)
O2 C5 C6 126.8(3)
O1 C5 C6 115.6(3)
C7 C6 C11 120.9(3)
C7 C6 C5 120.4(3)
C11 C6 C5 118.5(3)
C6 C7 C8 118.1(3)
C6 C7 N1 118.6(3)
C8 C7 N1 123.2(3)
C9 C8 C7 120.5(3)
C9 C8 H8 119.7
C7 C8 H8 119.7
C8 C9 C10 121.1(3)
C8 C9 H9 119.4
C10 C9 H9 119.4
C11 C10 C9 119.4(3)
C11 C10 H10 120.3
C9 C10 H10 120.3
C10 C11 C6 119.9(3)
C10 C11 H11 120.0
C6 C11 H11 120.0
O4 C12 O3 117.8(3)
O4 C12 C13 126.2(3)
O3 C12 C13 116.0(3)
C14 C13 C18 120.6(3)
C14 C13 C12 119.4(3)
C18 C13 C12 119.6(3)
C13 C14 C15 118.3(3)
C13 C14 N2 117.9(3)
C15 C14 N2 123.7(3)
C16 C15 C14 119.6(3)
C16 C15 H15 120.2
C14 C15 H15 120.2
C17 C16 C15 122.1(3)
C17 C16 H16 119.0
C15 C16 H16 119.0
C18 C17 C16 118.7(3)
C18 C17 H17 120.6
C16 C17 H17 120.6
C17 C18 C13 120.6(3)
C17 C18 H18 119.7
C13 C18 H18 119.7

loop_
_geom_bond_atom_site_label_1
_geom_bond_atom_site_label_2
_geom_bond_distance
N1 C7 1.410(3)
N1 C1 1.450(3)
N1 C4 1.456(3)
N2 C14 1.401(3)
N2 C2 1.435(3)
N2 C3 1.459(3)
O1 C5 1.359(3)
O1 C1 1.426(3)
O2 C5 1.199(3)
O3 C12 1.357(3)
O3 C2 1.433(3)
O4 C12 1.208(3)
C1 C2 1.504(3)
C1 H1 0.9800
C2 H2 0.9800
C3 C4 1.497(3)
C3 H3A 0.9700
C3 H3B 0.9700
C4 H4A 0.9700
C4 H4B 0.9700
C5 C6 1.471(4)
C6 C7 1.385(4)
C6 C11 1.390(3)
C7 C8 1.389(3)
C8 C9 1.371(4)
C8 H8 0.9300
C9 C10 1.373(4)
C9 H9 0.9300
C10 C11 1.373(4)
C10 H10 0.9300
C11 H11 0.9300
C12 C13 1.460(3)
C13 C14 1.389(3)
C13 C18 1.391(3)
C14 C15 1.391(3)
C15 C16 1.378(4)
C15 H15 0.9300
C16 C17 1.368(4)
C16 H16 0.9300
C17 C18 1.367(4)
C17 H17 0.9300
C18 H18 0.9300

loop_
_geom_hbond_atom_site_label_D
_geom_hbond_atom_site_label_H
_geom_hbond_atom_site_label_A
_geom_hbond_site_symmetry_A
_geom_hbond_distance_DH
_geom_hbond_distance_HA
_geom_hbond_distance_DA
_geom_hbond_angle_DHA
_geom_hbond_publ_flag
C2 H2 Cg1 2_666 0.981 2.803 3.7337(3) 158.7 yes

loop_
_geom_torsion_atom_site_label_1
_geom_torsion_atom_site_label_2
_geom_torsion_atom_site_label_3
_geom_torsion_atom_site_label_4
_geom_torsion
C5 O1 C1 N1 -51.0(3)
C5 O1 C1 C2 -172.0(2)
C7 N1 C1 O1 56.5(3)
C4 N1 C1 O1 -170.4(2)
C7 N1 C1 C2 172.9(2)
C4 N1 C1 C2 -53.9(3)
C12 O3 C2 N2 -49.7(3)
C12 O3 C2 C1 -171.4(2)
C14 N2 C2 O3 59.1(3)
C3 N2 C2 O3 -165.26(19)
C14 N2 C2 C1 175.4(2)
C3 N2 C2 C1 -48.9(3)
O1 C1 C2 O3 -69.7(2)
N1 C1 C2 O3 169.9(2)
O1 C1 C2 N2 170.9(2)
N1 C1 C2 N2 50.6(3)
C14 N2 C3 C4 -176.7(2)
C2 N2 C3 C4 50.3(3)
C7 N1 C4 C3 -174.0(2)
C1 N1 C4 C3 56.1(3)
N2 C3 C4 N1 -53.7(3)
C1 O1 C5 O2 -166.5(2)
C1 O1 C5 C6 16.3(3)
O2 C5 C6 C7 -164.6(3)
O1 C5 C6 C7 12.2(4)
O2 C5 C6 C11 10.1(4)
O1 C5 C6 C11 -173.0(2)
C11 C6 C7 C8 -1.1(4)
C5 C6 C7 C8 173.5(2)
C11 C6 C7 N1 -179.2(2)
C5 C6 C7 N1 -4.5(4)
C1 N1 C7 C6 -29.6(3)
C4 N1 C7 C6 -159.6(2)
C1 N1 C7 C8 152.4(3)
C4 N1 C7 C8 22.5(4)
C6 C7 C8 C9 0.8(4)
N1 C7 C8 C9 178.7(3)
C7 C8 C9 C10 0.4(5)
C8 C9 C10 C11 -1.3(5)
C9 C10 C11 C6 0.9(4)
C7 C6 C11 C10 0.3(4)
C5 C6 C11 C10 -174.5(3)
C2 O3 C12 O4 -171.7(2)
C2 O3 C12 C13 11.6(4)
O4 C12 C13 C14 -158.6(3)
O3 C12 C13 C14 17.8(4)
O4 C12 C13 C18 14.2(4)
O3 C12 C13 C18 -169.5(3)
C18 C13 C14 C15 -2.6(4)
C12 C13 C14 C15 170.1(2)
C18 C13 C14 N2 -179.6(2)
C12 C13 C14 N2 -6.9(4)
C2 N2 C14 C13 -31.8(3)
C3 N2 C14 C13 -165.6(2)
C2 N2 C14 C15 151.4(3)
C3 N2 C14 C15 17.6(4)
C13 C14 C15 C16 1.9(4)
N2 C14 C15 C16 178.7(3)
C14 C15 C16 C17 0.3(5)
C15 C16 C17 C18 -1.8(5)
C16 C17 C18 C13 1.1(5)
C14 C13 C18 C17 1.1(4)
C12 C13 C18 C17 -171.6(3)
